data_4323201
loop_
_publ_author_name
'Iosu Unamuno'
'Juan M. Guti\'errez-Zorrilla'
'Antonio Luque'
'Pascual Rom\'an'
'Luis Lezama'
'Rafael Calvo'
'Te\'ofilo Rojo'

_publ_contact_author
;
 Juan M. Gutierrez-Zorrilla, Departamento de Quimica Inorganica.
 Facultad de Ciencias Universidad del Pais Vasco,  Apdo. 644,
 E-48080 Bilbao, Spain
;
_publ_contact_author_email qipguloj@lg.ehu.es
_publ_contact_author_fax '+34-94-464 85 00'
_publ_contact_author_phone '+34-94-464 77 00 ext 2450'
_publ_section_title
;
 Ion-Pair Charge-Transfer Complexes Based on
 (o-Phenylenebis(oxamato))cuprate(II) and Cyclic Diquaternary Cations of
 1,10-Phenanthroline and 2,2'-Bipyridine: Synthesis, Crystal Structure,
 and Physical Properties
;
_journal_name_full 'Inorganic Chemistry'
_journal_page_first 6452
_journal_page_last 6460
_journal_paper_doi 10.1021/ic9805224
_journal_volume 37
_journal_year 1998
_chemical_compound_source 'aqueous synthesis'
_chemical_formula_structural 'Na1,0.5(C12 H12 N2),C10 H4 Cu1 N2 O6,2(H2 O)'
_chemical_formula_sum 'C16 H14 Cu N3 Na O8'
_chemical_formula_weight 462.838
_chemical_name_systematic
;
 ?
;
_space_group_IT_number 2
_symmetry_cell_setting triclinic
_symmetry_space_group_name_Hall '-P 1'
_symmetry_space_group_name_H-M 'P -1'
_atom_sites_solution_hydrogens mixed
_atom_sites_solution_primary direct
_atom_sites_solution_secondary difmap
_audit_creation_date 25-MAY-98
_audit_creation_method SHELXL
_cell_angle_alpha 111.01(2)
_cell_angle_beta 102.71(3)
_cell_angle_gamma 93.57(3)
_cell_formula_units_Z 2
_cell_length_a 6.732(3)
_cell_length_b 11.169(3)
_cell_length_c 12.126(2)
_cell_measurement_reflns_used 25
_cell_measurement_temperature 295(1)
_cell_measurement_theta_max 13
_cell_measurement_theta_min 7
_cell_volume 820.2(5)
_computing_cell_refinement 'local programs'
_computing_data_collection 'CAD4 programs'
_computing_data_reduction 'XRAY-76 (Stewart, 1976)'
_computing_molecular_graphics 'PLATON (Spek, 1990)'
_computing_structure_refinement 'XRAY-76 (Stewart, 1976)'
_computing_structure_solution 'DIRDIF-92 (Beurskens, 1992)'
_diffrn_ambient_temperature 295(1)
_diffrn_measurement_device 'Enraf nonius CAD4 diffractometer'
_diffrn_measurement_method '\w/2\q mode'
_diffrn_radiation_monochromator graphite
_diffrn_radiation_source 'x-ray tube'
_diffrn_radiation_type MoK\a
_diffrn_radiation_wavelength 0.71069
_diffrn_reflns_limit_h_max 9
_diffrn_reflns_limit_h_min 0
_diffrn_reflns_limit_k_max 15
_diffrn_reflns_limit_k_min -15
_diffrn_reflns_limit_l_max 16
_diffrn_reflns_limit_l_min -17
_diffrn_reflns_number 4983
_diffrn_reflns_theta_max 30
_diffrn_reflns_theta_min 1
_diffrn_standards_decay_% 0
_diffrn_standards_interval_count 98
_diffrn_standards_interval_time 3600
_diffrn_standards_number 2
_exptl_absorpt_coefficient_mu 1.42
_exptl_absorpt_correction_T_max 1.762
_exptl_absorpt_correction_T_min 0.548
_exptl_absorpt_correction_type 'empirical (Walker and Stuart, 1989)'
_exptl_crystal_colour dark-blue
_exptl_crystal_density_diffrn 1.874
_exptl_crystal_density_meas 1.88(1)
_exptl_crystal_density_method 'flotation CCl4:CHBr3'
_exptl_crystal_description prismatic
_exptl_crystal_F_000 470
_exptl_crystal_size_max 0.60
_exptl_crystal_size_mid 0.60
_exptl_crystal_size_min 0.06
_refine_diff_density_max 1.41
_refine_diff_density_min -0.96
_refine_ls_extinction_method None
_refine_ls_goodness_of_fit_all 1.49
_refine_ls_hydrogen_treatment refall
_refine_ls_matrix_type full
_refine_ls_number_parameters 267
_refine_ls_number_reflns 4771
_refine_ls_R_factor_all 0.089
_refine_ls_R_factor_obs 0.065
_refine_ls_shift/esd_max 0.20
_refine_ls_shift/esd_mean 0.04
_refine_ls_structure_factor_coef Fsqd
_refine_ls_weighting_scheme 'PESOS (Martinez-Ripoll, 1975)'
_refine_ls_wR_factor_all 0.102
_refine_ls_wR_factor_obs 0.079
_reflns_number_observed 3354
_reflns_number_total 4771
_reflns_observed_criterion I>3sigma(I)
_cod_data_source_file ic9805224_2.cif
_cod_data_source_block compound2
_cod_original_cell_volume 820.1(5)
_cod_original_formula_sum 'C16 H14 Cu1 N3 Na1 O8'
_cod_database_code 4323201

loop_
_symmetry_equiv_pos_as_xyz
x,y,z
-x,-y,-z

loop_
_atom_site_aniso_label
_atom_site_aniso_U_11
_atom_site_aniso_U_22
_atom_site_aniso_U_33
_atom_site_aniso_U_23
_atom_site_aniso_U_13
_atom_site_aniso_U_12
Cu1 0.0271(3) 0.0227(2) 0.0258(3) 0.0110(2) 0.0051(2) 0.0012(2)
Na1 0.0310(9) 0.0261(8) 0.0408(10) 0.0148(7) 0.0144(8) 0.0079(7)
O1 0.0415(19) 0.0265(14) 0.0299(15) 0.0112(12) 0.0045(13) 0.0039(13)
O2 0.0350(17) 0.0278(15) 0.0293(15) 0.0131(12) 0.0087(13) 0.0005(12)
O3 0.052(2) 0.0294(15) 0.0363(17) 0.0159(14) 0.0098(15) 0.0153(15)
O4 0.0393(18) 0.0254(14) 0.0376(17) 0.0128(13) 0.0055(14) 0.0008(13)
O5 0.046(2) 0.0249(15) 0.0384(18) 0.0084(13) 0.0085(15) 0.0089(14)
O6 0.0264(15) 0.0325(15) 0.0371(16) 0.0213(13) 0.0122(13) 0.0065(12)
N1 0.0269(18) 0.0244(16) 0.0262(16) 0.0102(13) 0.0064(13) 0.0018(13)
N2 0.0233(16) 0.0242(15) 0.0254(16) 0.0119(13) 0.0071(13) 0.0030(12)
C1 0.0222(19) 0.0257(18) 0.0290(19) 0.0120(15) 0.0101(15) 0.0071(14)
C2 0.0154(17) 0.0244(17) 0.0316(19) 0.0129(15) 0.0104(14) 0.0046(13)
C3 0.024(2) 0.0229(17) 0.0311(19) 0.0092(15) 0.0091(16) 0.0038(14)
C4 0.0151(17) 0.0274(18) 0.034(2) 0.0172(16) 0.0127(15) 0.0063(14)
C5 0.0142(16) 0.0242(17) 0.0261(17) 0.0094(14) 0.0099(13) 0.0062(13)
C6 0.0194(19) 0.0311(19) 0.033(2) 0.0168(16) 0.0117(15) 0.0077(15)
C7 0.022(2) 0.041(2) 0.0268(19) 0.0143(17) 0.0087(16) 0.0103(17)
C8 0.026(2) 0.037(2) 0.028(2) 0.0085(17) 0.0066(16) 0.0068(17)
C9 0.023(2) 0.0293(19) 0.031(2) 0.0099(16) 0.0066(16) 0.0037(15)
C10 0.0171(17) 0.0241(17) 0.0282(18) 0.0109(15) 0.0085(14) 0.0055(13)
O01W 0.039(3) 0.149(6) 0.082(4) 0.071(4) 0.020(3) 0.034(3)
O02W 0.133(8) 0.155(9) 0.091(6) 0.004(6) 0.040(5) -0.049(7)

loop_
_atom_site_label
_atom_site_fract_x
_atom_site_fract_y
_atom_site_fract_z
_atom_site_U_iso_or_equiv
_atom_site_thermal_displace_type
_atom_site_occupancy
_atom_site_calc_flag
_atom_site_refinement_flags
_atom_site_disorder_group
Cu1 0.25720(9) 0.08444(5) 0.05788(5) 0.0251(2) Uani 1 d . .
Na1 0.6423(3) 0.39740(17) 0.89568(18) 0.0310(5) Uani 1 d . .
O1 0.1586(6) -0.1003(3) -0.0445(3) 0.0334(9) Uani 1 d . .
O2 0.2330(5) 0.1783(3) -0.0524(3) 0.0302(9) Uani 1 d . .
O3 0.3881(6) -0.1673(3) 0.2145(3) 0.0381(10) Uani 1 d . .
O4 0.4870(6) 0.4603(3) 0.2036(3) 0.0348(9) Uani 1 d . .
O5 0.1935(6) -0.2914(3) -0.0295(3) 0.0378(10) Uani 1 d . .
O6 0.3112(5) 0.3776(3) -0.0448(3) 0.0289(9) Uani 1 d . .
N1 0.3374(6) 0.0235(3) 0.1867(3) 0.0259(10) Uani 1 d . .
N2 0.3892(5) 0.2486(3) 0.1808(3) 0.0235(9) Uani 1 d . .
C1 0.3259(6) -0.1037(4) 0.1527(4) 0.0245(11) Uani 1 d . .
C2 0.4068(6) 0.3456(4) 0.1437(4) 0.0224(10) Uani 1 d . .
C3 0.2167(7) -0.1722(4) 0.0151(4) 0.0260(11) Uani 1 d . .
C4 0.3082(6) 0.2978(4) 0.0044(4) 0.0227(11) Uani 1 d . .
C5 0.4350(6) 0.1216(4) 0.3004(4) 0.0206(10) Uani 1 d . .
C6 0.4977(6) 0.1061(4) 0.4115(4) 0.0255(11) Uani 1 d . .
C7 0.5880(7) 0.2133(5) 0.5178(4) 0.0289(11) Uani 1 d . .
C8 0.6182(7) 0.3350(5) 0.5143(4) 0.0314(12) Uani 1 d . .
C9 0.5574(7) 0.3530(4) 0.4046(4) 0.0283(11) Uani 1 d . .
C10 0.4642(6) 0.2470(4) 0.2977(4) 0.0223(10) Uani 1 d . .
O01W 0.0621(8) 0.5754(8) 0.1713(6) 0.081(3) Uani 1 d . .
O02W -0.0544(18) 0.4103(12) 0.2751(9) 0.140(4) Uani 1 d . .
N01 0.0810(19) 0.1557(13) 0.5474(12) 0.056(3) Uiso 0.5 d . -1
N02 -0.0018(15) -0.0830(10) 0.5732(9) 0.0385(19) Uiso 0.5 d . -1
C03 0.121(2) 0.2720(15) 0.5422(16) 0.055(3) Uiso 0.5 d . -1
C04 -0.033(3) -0.1920(17) 0.5946(17) 0.066(4) Uiso 0.5 d . -1
C05 0.069(3) 0.2932(17) 0.4386(18) 0.066(4) Uiso 0.5 d . -1
C06 -0.112(2) -0.3060(16) 0.4926(17) 0.057(3) Uiso 0.5 d . -1
C07 -0.026(3) 0.1861(18) 0.3323(18) 0.069(4) Uiso 0.5 d . -1
C08 -0.154(3) -0.297(2) 0.382(2) 0.075(4) Uiso 0.5 d . -1
C09 -0.065(3) 0.0674(19) 0.3382(18) 0.076(4) Uiso 0.5 d . -1
C010 -0.130(3) -0.1966(19) 0.3647(17) 0.066(4) Uiso 0.5 d . -1
C011 -0.0055(16) 0.0417(11) 0.4470(10) 0.0345(19) Uiso 0.5 d . -1
C012 -0.047(2) -0.0749(14) 0.4633(13) 0.052(3) Uiso 0.5 d . -1
C013 0.160(3) 0.1519(17) 0.6595(15) 0.061(3) Uiso 0.5 d . -1
C014 0.040(3) 0.059(2) 0.6810(19) 0.079(5) Uiso 0.5 d . -1
H6 0.463(16) 0.025(10) 0.414(9) 0.0500 Uiso 1 d U .
H7 0.639(16) 0.196(10) 0.587(10) 0.0500 Uiso 1 d U .
H8 0.667(16) 0.413(10) 0.589(10) 0.0500 Uiso 1 d U .
H9 0.569(16) 0.441(10) 0.400(9) 0.0500 Uiso 1 d U .
H11 0.10566 0.53203 0.20957 0.0500 Uiso 1 calc R .
H12 0.02850 0.64233 0.22930 0.0500 Uiso 1 calc R .
H21 -0.20400 0.42540 0.27110 0.0500 Uiso 1 calc R .
H22 -0.07560 0.31360 0.21320 0.0500 Uiso 1 calc R .
H03 0.19120 0.34600 0.62160 0.0500 Uiso 0.5 calc R .
H04 0.00220 -0.18860 0.68150 0.0500 Uiso 0.5 calc R .
H05 0.10170 0.38520 0.43750 0.0500 Uiso 0.5 calc R .
H06 -0.14040 -0.39070 0.50210 0.0500 Uiso 0.5 calc R .
H07 -0.06760 0.19430 0.24970 0.0500 Uiso 0.5 calc R .
H08 -0.21350 -0.38550 0.30950 0.0500 Uiso 0.5 calc R .
H09 -0.14000 -0.00870 0.25930 0.0500 Uiso 0.5 calc R .
H010 -0.17910 -0.19570 0.27760 0.0500 Uiso 0.5 calc R .
H0131 0.15870 0.23500 0.73220 0.0500 Uiso 0.5 calc R .
H0132 0.29920 0.13880 0.68040 0.0500 Uiso 0.5 calc R .
H0141 0.10960 0.05180 0.76270 0.0500 Uiso 0.5 calc R .
H0142 -0.09060 0.08470 0.69930 0.0500 Uiso 0.5 calc R .

loop_
_atom_type_symbol
_atom_type_description
_atom_type_scat_dispersion_real
_atom_type_scat_dispersion_imag
_atom_type_scat_source
O O 0.0106 0.0060 'International Tables Vol C Tables 4.2.6.8 and 6.1.1.4'
N N 0.0061 0.0033 'International Tables Vol C Tables 4.2.6.8 and 6.1.1.4'
Na Na 0.0362 0.0249 'International Tables Vol C Tables 4.2.6.8 and 6.1.1.4'
Cu Cu 0.3201 1.2651 'International Tables Vol C Tables 4.2.6.8 and 6.1.1.4'
H H 0.0000 0.0000 'International Tables Vol C Tables 4.2.6.8 and 6.1.1.4'
C C 0.0033 0.0016 'International Tables Vol C Tables 4.2.6.8 and 6.1.1.4'

loop_
_geom_angle_atom_site_label_1
_geom_angle_atom_site_label_2
_geom_angle_atom_site_label_3
_geom_angle
_geom_angle_site_symmetry_1
_geom_angle_site_symmetry_2
_geom_angle_site_symmetry_3
_geom_angle_publ_flag
O1 Cu1 O2 107.11(15) . . . ?
O1 Cu1 N1 84.24(15) . . . ?
O1 Cu1 N2 167.26(15) . . . ?
O2 Cu1 N1 166.35(16) . . . ?
O2 Cu1 N2 84.18(15) . . . ?
N1 Cu1 N2 83.82(15) . . . ?
O3 Na1 O6 93.45(15) 2_656 . 1_556 ?
O5 Na1 O6 91.16(14) 2_656 . 1_556 ?
O01W Na1 O6 175.0(2) 2_666 . 1_556 ?
O4 Na1 O6 90.29(15) 2_666 . 1_556 ?
O6 Na1 O6 83.18(13) 1_556 . 2_666 ?
O3 Na1 O5 68.75(13) 2_656 . 2_656 ?
O01W Na1 O3 88.3(2) 2_666 . 2_656 ?
O3 Na1 O4 122.02(14) 2_656 . 2_666 ?
O3 Na1 O6 168.65(15) 2_656 . 2_666 ?
O01W Na1 O5 93.8(2) 2_666 . 2_656 ?
O4 Na1 O5 169.02(15) 2_666 . 2_656 ?
O5 Na1 O6 100.40(14) 2_656 . 2_666 ?
O01W Na1 O4 84.8(2) 2_666 . 2_666 ?
O01W Na1 O6 95.9(2) 2_666 . 2_666 ?
O4 Na1 O6 68.97(13) 2_666 . 2_666 ?
Cu1 O1 C3 111.0(3) . . . ?
Cu1 O2 C4 111.9(3) . . . ?
Na1 O3 C1 116.1(3) 2_656 . . ?
Na1 O4 C2 112.2(3) 2_666 . . ?
Na1 O5 C3 116.4(3) 2_656 . . ?
Na1 O6 C4 111.2(3) 1_554 . . ?
Na1 O6 C4 111.9(3) 2_666 . . ?
Na1 O6 Na1 96.81(14) 1_554 . 2_666 ?
Cu1 N1 C1 115.8(3) . . . ?
Cu1 N1 C5 114.0(3) . . . ?
C1 N1 C5 129.0(4) . . . ?
Cu1 N2 C2 116.3(3) . . . ?
Cu1 N2 C10 114.5(3) . . . ?
C2 N2 C10 129.2(4) . . . ?
O3 C1 N1 129.1(4) . . . ?
O3 C1 C3 120.7(4) . . . ?
N1 C1 C3 110.2(4) . . . ?
O4 C2 N2 129.4(4) . . . ?
O4 C2 C4 120.6(4) . . . ?
N2 C2 C4 110.0(4) . . . ?
O1 C3 O5 124.9(4) . . . ?
O1 C3 C1 117.6(4) . . . ?
O5 C3 C1 117.6(4) . . . ?
O2 C4 O6 124.3(4) . . . ?
O2 C4 C2 117.6(4) . . . ?
O6 C4 C2 118.1(4) . . . ?
N1 C5 C6 126.3(4) . . . ?
N1 C5 C10 114.2(4) . . . ?
C6 C5 C10 119.5(4) . . . ?
C5 C6 C7 119.8(5) . . . ?
C6 C7 C8 120.4(4) . . . ?
C7 C8 C9 120.9(4) . . . ?
C8 C9 C10 119.4(5) . . . ?
N2 C10 C5 113.3(4) . . . ?
N2 C10 C9 126.7(4) . . . ?
C5 C10 C9 120.0(4) . . . ?
H11 O01W H12 101.58 . . . ?
Na1 O01W H11 96.89 2_666 . . ?
Na1 O01W H12 120.83 2_666 . . ?
C5 C6 H6 119(6) . . . ?
C7 C6 H6 121(6) . . . ?
C6 C7 H7 116(7) . . . ?
C8 C7 H7 123(7) . . . ?
C7 C8 H8 122(7) . . . ?
C9 C8 H8 117(7) . . . ?
C8 C9 H9 123(6) . . . ?
C10 C9 H9 118(6) . . . ?
C03 N01 C011 125.0(14) . . . ?
C03 N01 C013 114.2(15) . . . ?
C011 N01 C013 120.2(15) . . . ?
C04 N02 C012 125.6(13) . . . ?
C04 N02 C014 121.7(13) . . . ?
C012 N02 C014 110.9(13) . . . ?
N01 C03 C05 123.1(17) . . . ?
N02 C04 C06 116.5(16) . . . ?
C03 C05 C07 116.8(19) . . . ?
C04 C06 C08 117.3(19) . . . ?
C05 C07 C09 119.7(19) . . . ?
C06 C08 C010 125(2) . . . ?
C07 C09 C011 124.5(18) . . . ?
C08 C010 C012 121.7(19) . . . ?
N01 C011 C09 110.7(14) . . . ?
N01 C011 C012 120.3(12) . . . ?
C09 C011 C012 128.5(13) . . . ?
N02 C012 C010 113.6(15) . . . ?
N02 C012 C011 122.7(13) . . . ?
C010 C012 C011 123.6(14) . . . ?
N01 C013 C014 112.1(17) . . . ?
N02 C014 C013 112.8(16) . . . ?
N01 C03 H03 116.85 . . . ?
C05 C03 H03 119.99 . . . ?
N02 C04 H04 120.24 . . . ?
C06 C04 H04 123.22 . . . ?
C03 C05 H05 121.38 . . . ?
C07 C05 H05 121.84 . . . ?
C04 C06 H06 120.64 . . . ?
C08 C06 H06 122.02 . . . ?
C05 C07 H07 121.29 . . . ?
C09 C07 H07 118.97 . . . ?
C06 C08 H08 113.56 . . . ?
C010 C08 H08 121.26 . . . ?
C07 C09 H09 118.01 . . . ?
C011 C09 H09 117.53 . . . ?
C08 C010 H010 120.86 . . . ?
C012 C010 H010 117.27 . . . ?
N01 C013 H0131 114.64 . . . ?
N01 C013 H0132 118.68 . . . ?
C014 C013 H0131 101.23 . . . ?
C014 C013 H0132 106.81 . . . ?
H0131 C013 H0132 101.47 . . . ?
N02 C014 H0141 108.67 . . . ?
N02 C014 H0142 110.51 . . . ?
C013 C014 H0141 110.76 . . . ?
C013 C014 H0142 114.37 . . . ?
H0141 C014 H0142 98.73 . . . ?
H21 O02W H22 101.22 . . . ?

loop_
_geom_bond_atom_site_label_1
_geom_bond_atom_site_label_2
_geom_bond_distance
_geom_bond_site_symmetry_1
_geom_bond_site_symmetry_2
_geom_bond_publ_flag
Cu1 O1 1.967(4) . . ?
Cu1 O2 1.961(4) . . ?
Cu1 N1 1.906(4) . . ?
Cu1 N2 1.905(4) . . ?
Na1 O6 2.510(4) . 1_556 ?
Na1 O3 2.405(4) . 2_656 ?
Na1 O5 2.451(4) . 2_656 ?
Na1 O01W 2.350(6) . 2_666 ?
Na1 O4 2.412(4) . 2_666 ?
Na1 O6 2.465(4) . 2_666 ?
O1 C3 1.285(6) . . ?
O2 C4 1.271(6) . . ?
O3 C1 1.234(6) . . ?
O4 C2 1.239(6) . . ?
O5 C3 1.229(6) . . ?
O6 C4 1.239(6) . . ?
N1 C1 1.322(6) . . ?
N1 C5 1.401(6) . . ?
N2 C2 1.322(6) . . ?
N2 C10 1.403(6) . . ?
C1 C3 1.544(6) . . ?
C2 C4 1.547(6) . . ?
C5 C6 1.396(6) . . ?
C5 C10 1.415(7) . . ?
C6 C7 1.387(7) . . ?
C7 C8 1.379(8) . . ?
C8 C9 1.393(7) . . ?
C9 C10 1.387(6) . . ?
O01W H11 0.8093 . . ?
O01W H12 0.9048 . . ?
O02W H21 1.0250 . . ?
O02W H22 1.0501 . . ?
C6 H6 0.93(12) . . ?
C7 H7 0.93(11) . . ?
C8 H8 0.98(11) . . ?
C9 H9 1.00(12) . . ?
N01 C03 1.34(2) . . ?
N01 C011 1.388(18) . . ?
N01 C013 1.36(2) . . ?
N02 C04 1.35(2) . . ?
N02 C012 1.337(18) . . ?
N02 C014 1.61(2) . . ?
C03 C05 1.34(3) . . ?
C04 C06 1.39(3) . . ?
C05 C07 1.39(3) . . ?
C06 C08 1.35(3) . . ?
C07 C09 1.37(3) . . ?
C08 C010 1.22(3) . . ?
C09 C011 1.43(2) . . ?
C010 C012 1.43(3) . . ?
C011 C012 1.41(2) . . ?
C013 C014 1.41(3) . . ?
C03 H03 1.0070 . . ?
C04 H04 1.0140 . . ?
C05 H05 1.0428 . . ?
C06 H06 1.0050 . . ?
C07 H07 1.0176 . . ?
C08 H08 1.0407 . . ?
C09 H09 1.0216 . . ?
C010 H010 1.0389 . . ?
C013 H0131 1.0278 . . ?
C013 H0132 0.9502 . . ?
C014 H0141 1.0320 . . ?
C014 H0142 0.9880 . . ?

loop_
_geom_torsion_atom_site_label_1
_geom_torsion_atom_site_label_2
_geom_torsion_atom_site_label_3
_geom_torsion_atom_site_label_4
_geom_torsion
_geom_torsion_site_symmetry_1
_geom_torsion_site_symmetry_2
_geom_torsion_site_symmetry_3
_geom_torsion_site_symmetry_4
_geom_torsion_publ_flag
O2 Cu1 O1 C3 163.5(3) . . . . ?
N1 Cu1 O1 C3 -8.7(3) . . . . ?
O1 Cu1 O2 C4 -174.9(3) . . . . ?
N2 Cu1 O2 C4 -0.9(3) . . . . ?
O1 Cu1 N1 C1 9.9(3) . . . . ?
O1 Cu1 N1 C5 178.8(3) . . . . ?
N2 Cu1 N1 C1 -165.6(4) . . . . ?
N2 Cu1 N1 C5 3.2(3) . . . . ?
O2 Cu1 N2 C2 -0.1(6) . . . . ?
O2 Cu1 N2 C10 -176.7(3) . . . . ?
N1 Cu1 N2 C2 173.4(3) . . . . ?
N1 Cu1 N2 C10 -3.3(3) . . . . ?
Cu1 O1 C3 O5 -172.9(4) . . . . ?
Cu1 O1 C3 C1 6.4(5) . . . . ?
Cu1 O2 C4 O6 -179.9(4) . . . . ?
Cu1 O2 C4 C2 1.6(5) . . . . ?
Na1 O3 C1 N1 -174.4(4) 2_656 . . . ?
Na1 O3 C1 C3 5.6(6) 2_656 . . . ?
Na1 O4 C2 N2 -157.8(4) 2_666 . . . ?
Na1 O4 C2 C4 22.3(5) 2_666 . . . ?
Na1 O5 C3 O1 173.1(4) 2_656 . . . ?
Na1 O5 C3 C1 -6.2(6) 2_656 . . . ?
Na1 O6 C4 O2 -92.8(5) 1_554 . . . ?
Na1 O6 C4 C2 85.8(4) 1_554 . . . ?
Na1 O6 C4 O2 160.2(4) 2_666 . . . ?
Na1 O6 C4 C2 -21.2(5) 2_666 . . . ?
Cu1 N1 C1 O3 171.4(4) . . . . ?
Cu1 N1 C1 C3 -8.6(5) . . . . ?
C5 N1 C1 O3 4.6(8) . . . . ?
C5 N1 C1 C3 -175.5(4) . . . . ?
Cu1 N1 C5 C6 175.6(4) . . . . ?
Cu1 N1 C5 C10 -2.6(5) . . . . ?
C1 N1 C5 C6 -17.3(7) . . . . ?
C1 N1 C5 C10 164.4(4) . . . . ?
Cu1 N2 C2 O4 -179.1(4) . . . . ?
Cu1 N2 C2 C4 0.8(4) . . . . ?
C10 N2 C2 O4 -3.0(8) . . . . ?
C10 N2 C2 C4 176.9(4) . . . . ?
Cu1 N2 C10 C5 2.7(5) . . . . ?
Cu1 N2 C10 C9 -176.7(4) . . . . ?
C2 N2 C10 C5 -173.5(4) . . . . ?
C2 N2 C10 C9 7.1(7) . . . . ?
O3 C1 C3 O1 -178.9(4) . . . . ?
O3 C1 C3 O5 0.5(7) . . . . ?
N1 C1 C3 O1 1.1(6) . . . . ?
N1 C1 C3 O5 -179.5(5) . . . . ?
O4 C2 C4 O2 178.3(4) . . . . ?
O4 C2 C4 O6 -0.3(7) . . . . ?
N2 C2 C4 O2 -1.7(5) . . . . ?
N2 C2 C4 O6 179.7(4) . . . . ?
N1 C5 C6 C7 -178.3(4) . . . . ?
C10 C5 C6 C7 -0.1(8) . . . . ?
N1 C5 C10 N2 0.0(19) . . . . ?
N1 C5 C10 C9 179.4(4) . . . . ?
C6 C5 C10 N2 -178.4(4) . . . . ?
C6 C5 C10 C9 1.0(6) . . . . ?
C5 C6 C7 C8 -0.7(7) . . . . ?
C6 C7 C8 C9 0.5(7) . . . . ?
C7 C8 C9 C10 0.4(7) . . . . ?
C8 C9 C10 N2 178.2(4) . . . . ?
C8 C9 C10 C5 -1.1(7) . . . . ?
C011 N01 C03 C05 5(2) . . . . ?
C013 N01 C03 C05 175.3(17) . . . . ?
C03 N01 C011 C09 -6(2) . . . . ?
C03 N01 C011 C012 -178.0(14) . . . . ?
C013 N01 C011 C09 -176.0(16) . . . . ?
C013 N01 C011 C012 12(2) . . . . ?
C03 N01 C013 C014 150.3(16) . . . . ?
C011 N01 C013 C014 -38(2) . . . . ?
C012 N02 C04 C06 3(2) . . . . ?
C014 N02 C04 C06 166.1(15) . . . . ?
C04 N02 C012 C010 -2(2) . . . . ?
C04 N02 C012 C011 -178.3(15) . . . . ?
C014 N02 C012 C010 -166.8(14) . . . . ?
C014 N02 C012 C011 16.5(18) . . . . ?
C04 N02 C014 C013 151.7(17) . . . . ?
C012 N02 C014 C013 -42(2) . . . . ?
N01 C03 C05 C07 -2(3) . . . . ?
N02 C04 C06 C08 -1(3) . . . . ?
C03 C05 C07 C09 1(3) . . . . ?
C04 C06 C08 C010 -1(3) . . . . ?
C05 C07 C09 C011 -3(3) . . . . ?
C06 C08 C010 C012 2(3) . . . . ?
C07 C09 C011 N01 5(2) . . . . ?
C07 C09 C011 C012 176.7(17) . . . . ?
C08 C010 C012 N02 -1(3) . . . . ?
C08 C010 C012 C011 176.1(18) . . . . ?
N01 C011 C012 N02 -2(2) . . . . ?
N01 C011 C012 C010 -178.1(15) . . . . ?
C09 C011 C012 N02 -172.5(15) . . . . ?
C09 C011 C012 C010 11(2) . . . . ?
N01 C013 C014 N02 53(2) . . . . ?
